data_4511203
loop_
_publ_author_name
'Nandi, Goutam'
'Titi, Hatem M.'
'Goldberg, Israel'

_publ_section_title
;
 Exploring Supramolecular Self-Assembly of Metalloporphyrin Tectons by
 Halogen Bonding. 2
;
_journal_issue 7
_journal_name_full 'Crystal Growth &amp; Design'
_journal_page_first 3557
_journal_paper_doi 10.1021/cg500491c
_journal_volume 14
_journal_year 2014
_chemical_formula_moiety 'C49 H27 I4 Mo N6 O3'
_chemical_formula_sum 'C49 H27 I4 Mo N6 O3'
_chemical_formula_weight 1351.30
_chemical_name_systematic
;
 ?
;
_space_group_crystal_system triclinic
_space_group_IT_number 2
_space_group_name_Hall '-P 1'
_space_group_name_H-M_alt 'P -1'
_symmetry_space_group_name_Hall '-P 1'
_symmetry_space_group_name_H-M 'P -1'
_atom_sites_solution_hydrogens geom
_atom_sites_solution_primary direct
_atom_sites_solution_secondary difmap
_audit_creation_method SHELXL
_cell_angle_alpha 75.395(2)
_cell_angle_beta 71.085(2)
_cell_angle_gamma 87.063(2)
_cell_formula_units_Z 4
_cell_length_a 15.8194(5)
_cell_length_b 16.4413(5)
_cell_length_c 22.4957(8)
_cell_measurement_reflns_used 16249
_cell_measurement_temperature 110(2)
_cell_measurement_theta_max 26.37
_cell_measurement_theta_min 0.99
_cell_volume 5353.2(3)
_computing_cell_refinement 'Saint, Bruker-AXS'
_computing_data_collection 'Apex2, Bruker-AXS'
_computing_data_reduction 'Saint, Bruker-AXS'
_computing_structure_refinement 'SHELXL-2013 (Sheldrick, 2008)'
_computing_structure_solution 'ShelxTL-2013 (Sheldrick, 2008)'
_diffrn_ambient_temperature 110(2)
_diffrn_detector_area_resol_mean 1.75
_diffrn_measured_fraction_theta_full 0.995
_diffrn_measured_fraction_theta_max 0.995
_diffrn_measurement_device_type 'ApexDuo, Bruker-AXS'
_diffrn_measurement_method '1 deg. \f and \w scans'
_diffrn_radiation_type MoK\a
_diffrn_radiation_wavelength 0.71073
_diffrn_reflns_av_R_equivalents 0.0359
_diffrn_reflns_av_unetI/netI 0.0459
_diffrn_reflns_Laue_measured_fraction_full 0.995
_diffrn_reflns_Laue_measured_fraction_max 0.995
_diffrn_reflns_limit_h_max 19
_diffrn_reflns_limit_h_min -19
_diffrn_reflns_limit_k_max 20
_diffrn_reflns_limit_k_min -19
_diffrn_reflns_limit_l_max 28
_diffrn_reflns_limit_l_min -28
_diffrn_reflns_number 81370
_diffrn_reflns_point_group_measured_fraction_full 0.995
_diffrn_reflns_point_group_measured_fraction_max 0.995
_diffrn_reflns_theta_full 25.242
_diffrn_reflns_theta_max 26.371
_diffrn_reflns_theta_min 0.988
_diffrn_source 'Mo ImuS source'
_exptl_absorpt_coefficient_mu 2.594
_exptl_absorpt_correction_T_max 0.78
_exptl_absorpt_correction_T_min 0.49
_exptl_absorpt_correction_type multi-scan
_exptl_absorpt_process_details 'Sadabs, Bruker-AXS'
_exptl_crystal_colour red
_exptl_crystal_density_diffrn 1.677
_exptl_crystal_description plate
_exptl_crystal_F_000 2564
_exptl_crystal_size_max 0.320
_exptl_crystal_size_mid 0.240
_exptl_crystal_size_min 0.100
_platon_squeeze_details
;
;
_refine_diff_density_max 2.259
_refine_diff_density_min -1.711
_refine_diff_density_rms 0.220
_refine_ls_extinction_method none
_refine_ls_goodness_of_fit_ref 1.053
_refine_ls_hydrogen_treatment constr
_refine_ls_matrix_type full
_refine_ls_number_parameters 1094
_refine_ls_number_reflns 21809
_refine_ls_number_restraints 379
_refine_ls_restrained_S_all 1.046
_refine_ls_R_factor_all 0.0681
_refine_ls_R_factor_gt 0.0508
_refine_ls_shift/su_max 0.025
_refine_ls_shift/su_mean 0.002
_refine_ls_structure_factor_coef Fsqd
_refine_ls_weighting_details 'w=1/[\s^2^(Fo^2^)+(0.0987P)^2^+2.6782P] where P=(Fo^2^+2Fc^2^)/3'
_refine_ls_weighting_scheme calc
_refine_ls_wR_factor_gt 0.1691
_refine_ls_wR_factor_ref 0.1826
_reflns_Friedel_coverage 0.000
_reflns_number_gt 16249
_reflns_number_total 21809
_reflns_threshold_expression 'I > 2\s(I)'
_cod_data_source_file cg500491c_si_001.cif
_cod_data_source_block 5
_cod_depositor_comments
;Adding full bibliography for 4511199--4511209.cif.

The following automatic conversions were performed:

'_atom_sites_solution_secondary' value 'diffmap' was changed to
'difmap'.

Automatic conversion script
Id: cif_fix_values 6452 2018-10-05 10:23:21Z andrius 
;
_cod_database_code 4511203
_shelx_space_group_comment
;
The symmetry employed for this shelxl refinement is uniquely defined
by the following loop, which should always be used as a source of
symmetry information in preference to the above space-group names.
They are only intended as comments.
;
_shelx_estimated_absorpt_t_min 0.491
_shelx_estimated_absorpt_t_max 0.781

loop_
_space_group_symop_operation_xyz
'x, y, z'
'-x, -y, -z'

loop_
_atom_site_label
_atom_site_type_symbol
_atom_site_fract_x
_atom_site_fract_y
_atom_site_fract_z
_atom_site_U_iso_or_equiv
_atom_site_adp_type
_atom_site_occupancy
_atom_site_site_symmetry_order
_atom_site_calc_flag
_atom_site_refinement_flags_posn
_atom_site_refinement_flags_adp
Mo1 Mo 1.34740(3) 0.51032(3) 0.69142(3) 0.01437(12) Uani 1 1 d . U
C2 C 1.1935(4) 0.5625(4) 0.6088(3) 0.0166(12) Uani 1 1 d . U
C3 C 1.1967(4) 0.4785(4) 0.6388(3) 0.0165(12) Uani 1 1 d . U
C4 C 1.1379(4) 0.4129(4) 0.6419(3) 0.0183(12) Uani 1 1 d . U
H4 H 1.0907 0.4193 0.6238 0.022 Uiso 1 1 calc R U
C5 C 1.1628(4) 0.3387(4) 0.6762(3) 0.0212(13) Uani 1 1 d . U
H5 H 1.1364 0.2844 0.6852 0.025 Uiso 1 1 calc R U
C6 C 1.2358(4) 0.3585(4) 0.6959(3) 0.0153(12) Uani 1 1 d . U
C7 C 1.2735(4) 0.3020(4) 0.7377(3) 0.0173(12) Uani 1 1 d . U
C8 C 1.3299(4) 0.3244(4) 0.7674(3) 0.0183(12) Uani 1 1 d . U
C9 C 1.3686(4) 0.2680(4) 0.8119(3) 0.0219(13) Uani 1 1 d . U
H9 H 1.3622 0.2084 0.8242 0.026 Uiso 1 1 calc R U
C10 C 1.4148(4) 0.3145(4) 0.8325(3) 0.0241(14) Uani 1 1 d . U
H10 H 1.4474 0.2937 0.8617 0.029 Uiso 1 1 calc R U
C11 C 1.4067(4) 0.4000(4) 0.8032(3) 0.0191(12) Uani 1 1 d . U
C12 C 1.4460(4) 0.4697(4) 0.8129(3) 0.0211(12) Uani 1 1 d . U
C13 C 1.4473(4) 0.5537(4) 0.7788(3) 0.0209(13) Uani 1 1 d . U
C14 C 1.4837(4) 0.6241(4) 0.7906(3) 0.0238(14) Uani 1 1 d . U
H14 H 1.5094 0.6224 0.8237 0.029 Uiso 1 1 calc R U
C15 C 1.4743(4) 0.6928(4) 0.7460(4) 0.0256(14) Uani 1 1 d . U
H15 H 1.4935 0.7484 0.7417 0.031 Uiso 1 1 calc R U
C16 C 1.4311(4) 0.6686(4) 0.7061(3) 0.0215(13) Uani 1 1 d . U
C17 C 1.4047(4) 0.7223(4) 0.6564(3) 0.0202(13) Uani 1 1 d . U
C18 C 1.3479(4) 0.7009(4) 0.6256(3) 0.0202(12) Uani 1 1 d . U
C19 C 1.3119(4) 0.7573(4) 0.5808(3) 0.0242(14) Uani 1 1 d . U
H19 H 1.3286 0.8151 0.5619 0.029 Uiso 1 1 calc R U
C20 C 1.2500(4) 0.7144(4) 0.5697(3) 0.0256(14) Uani 1 1 d . U
H20 H 1.2138 0.7369 0.5434 0.031 Uiso 1 1 calc R U
C21 C 1.2495(4) 0.6274(4) 0.6056(3) 0.0182(12) Uani 1 1 d . U
N22 N 1.2552(3) 0.4430(3) 0.6717(2) 0.0149(10) Uani 1 1 d . U
N23 N 1.3563(3) 0.4051(3) 0.7632(3) 0.0164(10) Uani 1 1 d . U
N24 N 1.4156(3) 0.5822(3) 0.7271(3) 0.0193(10) Uani 1 1 d . U
N25 N 1.3101(3) 0.6211(3) 0.6385(3) 0.0166(10) Uani 1 1 d . U
C26 C 1.1188(4) 0.5887(4) 0.5812(3) 0.0140(11) Uani 1 1 d . U
C27 C 1.1188(4) 0.5692(4) 0.5246(3) 0.0212(13) Uani 1 1 d . U
H27 H 1.1656 0.5379 0.5031 0.025 Uiso 1 1 calc R U
C28 C 1.0485(4) 0.5965(4) 0.4996(3) 0.0228(13) Uani 1 1 d . U
H28 H 1.0471 0.5836 0.4611 0.027 Uiso 1 1 calc R U
C29 C 0.9814(4) 0.6424(4) 0.5319(3) 0.0218(13) Uani 1 1 d . U
C30 C 0.9797(4) 0.6594(5) 0.5889(3) 0.0262(15) Uani 1 1 d . U
H30 H 0.9324 0.6901 0.6106 0.031 Uiso 1 1 calc R U
C31 C 1.0477(4) 0.6312(4) 0.6146(3) 0.0206(13) Uani 1 1 d . U
H31 H 1.0459 0.6408 0.6549 0.025 Uiso 1 1 calc R U
I32 I 0.87879(3) 0.68404(4) 0.49175(3) 0.04402(16) Uani 1 1 d . U
C33 C 1.2429(4) 0.2128(4) 0.7553(3) 0.0203(13) Uani 1 1 d . U
C34 C 1.2493(4) 0.1699(4) 0.7082(4) 0.0262(14) Uani 1 1 d . U
H34 H 1.2745 0.1979 0.6637 0.031 Uiso 1 1 calc R U
C35 C 1.2192(5) 0.0859(4) 0.7255(4) 0.0345(16) Uani 1 1 d . U
H35 H 1.2274 0.0557 0.6932 0.041 Uiso 1 1 calc R U
C36 C 1.1774(5) 0.0478(4) 0.7903(4) 0.0371(17) Uani 1 1 d . U
C37 C 1.1700(5) 0.0877(4) 0.8382(4) 0.0331(16) Uani 1 1 d . U
H37 H 1.1438 0.0592 0.8825 0.040 Uiso 1 1 calc R U
C38 C 1.2017(5) 0.1708(4) 0.8208(4) 0.0287(15) Uani 1 1 d . U
H38 H 1.1955 0.1995 0.8536 0.034 Uiso 1 1 calc R U
I39 I 1.13159(5) -0.07767(3) 0.81707(4) 0.05730(19) Uani 1 1 d . U
C40 C 1.4936(4) 0.4504(4) 0.8631(3) 0.0215(13) Uani 1 1 d . U
C41 C 1.4483(5) 0.4176(5) 0.9284(4) 0.0342(17) Uani 1 1 d . U
H41 H 1.3855 0.4071 0.9423 0.041 Uiso 1 1 calc R U
C42 C 1.4924(5) 0.4002(6) 0.9732(4) 0.0394(19) Uani 1 1 d . U
H42 H 1.4606 0.3790 1.0180 0.047 Uiso 1 1 calc R U
C43 C 1.5830(5) 0.4138(5) 0.9524(4) 0.0291(15) Uani 1 1 d . U
C44 C 1.6300(4) 0.4451(5) 0.8875(4) 0.0296(15) Uani 1 1 d . U
H44 H 1.6931 0.4531 0.8737 0.035 Uiso 1 1 calc R U
C45 C 1.5850(4) 0.4646(5) 0.8429(3) 0.0285(15) Uani 1 1 d . U
H45 H 1.6167 0.4878 0.7984 0.034 Uiso 1 1 calc R U
I46 I 1.65750(3) 0.37971(4) 1.01770(2) 0.03576(14) Uani 1 1 d . U
C47 C 1.4320(4) 0.8125(4) 0.6393(4) 0.0272(15) Uani 1 1 d . U
C48 C 1.5173(6) 0.8399(5) 0.6013(5) 0.059(3) Uani 1 1 d . U
H48 H 1.5584 0.8000 0.5856 0.071 Uiso 1 1 calc R U
C49 C 1.5466(6) 0.9238(5) 0.5845(6) 0.066(3) Uani 1 1 d . U
H49 H 1.6066 0.9406 0.5587 0.080 Uiso 1 1 calc R U
C50 C 1.4869(5) 0.9806(4) 0.6060(4) 0.0329(17) Uani 1 1 d . U
C51 C 1.4042(8) 0.9568(7) 0.6427(10) 0.104(10) Uani 1 1 d . U
H51 H 1.3635 0.9963 0.6595 0.121 Uiso 1 1 calc R U
C52 C 1.3766(8) 0.8712(7) 0.6566(9) 0.109(8) Uani 1 1 d . U
H52 H 1.3154 0.8556 0.6794 0.131 Uiso 1 1 calc R U
I53 I 1.52374(4) 1.10811(3) 0.58280(3) 0.04899(17) Uani 1 1 d . U
O54 O 1.4364(3) 0.4964(3) 0.6303(2) 0.0191(9) Uani 1 1 d . U
O55 O 1.2359(3) 0.5364(3) 0.7659(2) 0.0208(9) Uani 1 1 d . U
O56 O 1.1176(3) 0.6013(3) 0.7433(2) 0.0322(12) Uani 1 1 d . U
C57 C 1.1694(4) 0.5875(4) 0.7740(3) 0.0208(13) Uani 1 1 d . U
C58 C 1.1622(4) 0.6308(4) 0.8257(3) 0.0202(13) Uani 1 1 d . U
C59 C 1.2234(4) 0.6214(5) 0.8600(3) 0.0269(15) Uani 1 1 d . U
H59 H 1.2697 0.5824 0.8523 0.032 Uiso 1 1 calc R U
N60 N 1.2182(4) 0.6663(4) 0.9039(3) 0.0367(15) Uani 1 1 d . U
C61 C 1.1522(5) 0.7180(5) 0.9135(4) 0.0347(17) Uani 1 1 d . U
H61 H 1.1489 0.7494 0.9442 0.042 Uiso 1 1 calc R U
N62 N 1.0891(5) 0.7314(4) 0.8848(3) 0.0375(15) Uani 1 1 d . U
C63 C 1.0950(5) 0.6879(4) 0.8418(3) 0.0276(15) Uani 1 1 d . U
H63 H 1.0512 0.6957 0.8205 0.033 Uiso 1 1 calc R U
Mo64 Mo 0.84850(3) 0.40161(3) 0.70395(3) 0.01532(13) Uani 1 1 d . U
C65 C 0.6906(4) 0.3808(4) 0.6302(3) 0.0182(12) Uani 1 1 d . U
C66 C 0.7475(4) 0.3136(4) 0.6392(3) 0.0172(12) Uani 1 1 d . U
C67 C 0.7468(5) 0.2379(4) 0.6178(4) 0.0279(15) Uani 1 1 d . U
H67 H 0.7089 0.2254 0.5958 0.033 Uiso 1 1 calc R U
C68 C 0.8107(5) 0.1880(4) 0.6351(4) 0.0302(16) Uani 1 1 d . U
H68 H 0.8277 0.1354 0.6253 0.036 Uiso 1 1 calc R U
C69 C 0.8476(4) 0.2286(4) 0.6705(4) 0.0238(14) Uani 1 1 d . U
C70 C 0.9081(4) 0.1950(4) 0.7039(3) 0.0226(13) Uani 1 1 d . U
C71 C 0.9383(4) 0.2319(4) 0.7434(3) 0.0217(13) Uani 1 1 d . U
C72 C 0.9830(4) 0.1909(4) 0.7872(3) 0.0245(14) Uani 1 1 d . U
H72 H 1.0024 0.1347 0.7921 0.029 Uiso 1 1 calc R U
C73 C 0.9938(4) 0.2447(4) 0.8210(3) 0.0213(13) Uani 1 1 d . U
H73 H 1.0207 0.2333 0.8543 0.026 Uiso 1 1 calc R U
C74 C 0.9563(4) 0.3225(4) 0.7967(3) 0.0188(12) Uani 1 1 d . U
C75 C 0.9528(4) 0.3970(4) 0.8186(3) 0.0172(12) Uani 1 1 d . U
C76 C 0.9101(4) 0.4709(4) 0.7992(3) 0.0176(12) Uani 1 1 d . U
C77 C 0.9161(4) 0.5485(4) 0.8161(3) 0.0191(13) Uani 1 1 d . U
H77 H 0.9490 0.5588 0.8422 0.023 Uiso 1 1 calc R U
C78 C 0.8661(4) 0.6042(4) 0.7879(3) 0.0201(13) Uani 1 1 d . U
H78 H 0.8577 0.6608 0.7911 0.024 Uiso 1 1 calc R U
C79 C 0.8282(4) 0.5649(4) 0.7528(3) 0.0177(12) Uani 1 1 d . U
C80 C 0.7695(4) 0.5991(4) 0.7185(3) 0.0178(12) Uani 1 1 d . U
C81 C 0.7315(4) 0.5573(4) 0.6849(3) 0.0165(12) Uani 1 1 d . U
C82 C 0.6592(4) 0.5873(4) 0.6610(3) 0.0204(13) Uani 1 1 d . U
H82 H 0.6328 0.6406 0.6607 0.025 Uiso 1 1 calc R U
C83 C 0.6352(4) 0.5248(4) 0.6386(3) 0.0160(12) Uani 1 1 d . U
H83 H 0.5887 0.5261 0.6202 0.019 Uiso 1 1 calc R U
C84 C 0.6942(4) 0.4565(4) 0.6483(3) 0.0158(12) Uani 1 1 d . U
N85 N 0.8108(3) 0.3063(3) 0.6698(3) 0.0190(10) Uani 1 1 d . U
N86 N 0.9213(3) 0.3127(3) 0.7500(3) 0.0184(10) Uani 1 1 d . U
N87 N 0.8570(3) 0.4825(3) 0.7601(2) 0.0169(10) Uani 1 1 d . U
N88 N 0.7524(3) 0.4787(3) 0.6760(2) 0.0146(10) Uani 1 1 d . U
C89 C 0.6188(4) 0.3692(4) 0.6037(3) 0.0197(12) Uani 1 1 d . U
C90 C 0.6198(4) 0.4136(4) 0.5422(3) 0.0186(12) Uani 1 1 d . U
H90 H 0.6678 0.4526 0.5164 0.022 Uiso 1 1 calc R U
C91 C 0.5533(4) 0.4030(4) 0.5171(3) 0.0191(12) Uani 1 1 d . U
H91 H 0.5554 0.4334 0.4747 0.023 Uiso 1 1 calc R U
C92 C 0.4839(4) 0.3465(4) 0.5559(3) 0.0176(12) Uani 1 1 d . U
C93 C 0.4799(4) 0.3023(4) 0.6177(3) 0.0195(12) Uani 1 1 d . U
H93 H 0.4304 0.2651 0.6438 0.023 Uiso 1 1 calc R U
C94 C 0.5478(4) 0.3121(4) 0.6415(3) 0.0182(12) Uani 1 1 d . U
H94 H 0.5463 0.2802 0.6834 0.022 Uiso 1 1 calc R U
I95 I 0.37870(3) 0.33199(3) 0.52059(2) 0.02809(12) Uani 1 1 d . U
C96 C 0.9368(4) 0.1074(4) 0.7001(4) 0.0254(14) Uani 1 1 d . U
C97 C 0.8779(5) 0.0393(5) 0.7292(4) 0.0388(18) Uani 1 1 d . U
H97 H 0.8179 0.0480 0.7529 0.047 Uiso 1 1 calc R U
C98 C 0.9027(6) -0.0409(5) 0.7251(5) 0.0433(19) Uani 1 1 d . U
H98 H 0.8602 -0.0866 0.7445 0.052 Uiso 1 1 calc R U
C99 C 0.9904(6) -0.0540(4) 0.6923(4) 0.0361(17) Uani 1 1 d . U
C100 C 1.0537(5) 0.0120(5) 0.6641(4) 0.0388(18) Uani 1 1 d . U
H100 H 1.1145 0.0024 0.6428 0.047 Uiso 1 1 calc R U
C101 C 1.0254(5) 0.0921(4) 0.6679(4) 0.0302(16) Uani 1 1 d . U
H101 H 1.0674 0.1381 0.6480 0.036 Uiso 1 1 calc R U
I102 I 1.03225(5) -0.17650(3) 0.68664(3) 0.0594(2) Uani 1 1 d . U
C103 C 1.0011(4) 0.3966(4) 0.8658(3) 0.0185(12) Uani 1 1 d . U
C104 C 1.0930(4) 0.3864(4) 0.8475(3) 0.0216(13) Uani 1 1 d . U
H104 H 1.1239 0.3784 0.8055 0.026 Uiso 1 1 calc R U
C105 C 1.1405(4) 0.3877(4) 0.8897(3) 0.0226(13) Uani 1 1 d . U
H105 H 1.2035 0.3816 0.8768 0.027 Uiso 1 1 calc R U
C106 C 1.0939(4) 0.3983(4) 0.9514(3) 0.0222(13) Uani 1 1 d . U
C107 C 1.0021(4) 0.4080(4) 0.9702(3) 0.0221(13) Uani 1 1 d . U
H107 H 0.9706 0.4156 1.0122 0.027 Uiso 1 1 calc R U
C108 C 0.9567(4) 0.4066(4) 0.9266(3) 0.0213(13) Uani 1 1 d . U
H108 H 0.8938 0.4126 0.9394 0.026 Uiso 1 1 calc R U
I109 I 1.16443(3) 0.39799(3) 1.01555(2) 0.03486(14) Uani 1 1 d . U
C110 C 0.7393(4) 0.6872(4) 0.7216(3) 0.0211(13) Uani 1 1 d . U
C111 C 0.7487(5) 0.7489(4) 0.6643(4) 0.0307(15) Uani 1 1 d . U
H111 H 0.7745 0.7359 0.6235 0.037 Uiso 1 1 calc R U
C112 C 0.7196(6) 0.8309(5) 0.6672(5) 0.0436(19) Uani 1 1 d . U
H112 H 0.7257 0.8734 0.6285 0.052 Uiso 1 1 calc R U
C113 C 0.6820(5) 0.8485(4) 0.7272(4) 0.0352(17) Uani 1 1 d . U
C114 C 0.6699(5) 0.7875(5) 0.7835(4) 0.0328(16) Uani 1 1 d . U
H114 H 0.6423 0.8007 0.8241 0.039 Uiso 1 1 calc R U
C115 C 0.6974(5) 0.7068(4) 0.7818(4) 0.0266(14) Uani 1 1 d . U
H115 H 0.6882 0.6646 0.8211 0.032 Uiso 1 1 calc R U
I116 I 0.63887(4) 0.97050(3) 0.73169(4) 0.0569(2) Uani 1 1 d . U
O117 O 0.9365(3) 0.4429(3) 0.6372(2) 0.0188(9) Uani 1 1 d . U
O118 O 0.7422(3) 0.3444(3) 0.7876(2) 0.0255(10) Uani 1 1 d . U
O119 O 0.6297(6) 0.2631(8) 0.7901(6) 0.068(5) Uani 1 1 d . U
C120 C 0.6919(7) 0.2781(6) 0.8079(6) 0.073(3) Uani 1 1 d . U
C121 C 0.7086(9) 0.2100(8) 0.8540(6) 0.045(4) Uiso 1.0 1 d G .
C122 C 0.7575(10) 0.2297(9) 0.8902(8) 0.063(5) Uiso 1.0 1 d G .
H122 H 0.7766 0.2862 0.8829 0.076 Uiso 1.0 1 calc R U
N123 N 0.7784(12) 0.1666(13) 0.9370(8) 0.079(10) Uiso 1.0 1 d G .
C124 C 0.7504(15) 0.0839(11) 0.9476(9) 0.083(13) Uiso 1.0 1 d G .
H124 H 0.7647 0.0408 0.9796 0.099 Uiso 1.0 1 calc R U
N125 N 0.7015(15) 0.0642(8) 0.9114(11) 0.084(14) Uiso 1.0 1 d G .
C126 C 0.6807(11) 0.1273(10) 0.8646(9) 0.080(8) Uiso 1.0 1 d G .
H126 H 0.6473 0.1138 0.8399 0.096 Uiso 1.0 1 calc R U

loop_
_atom_site_aniso_label
_atom_site_aniso_U_11
_atom_site_aniso_U_22
_atom_site_aniso_U_33
_atom_site_aniso_U_23
_atom_site_aniso_U_13
_atom_site_aniso_U_12
Mo1 0.0136(2) 0.0146(3) 0.0179(3) -0.0051(2) -0.0080(2) -0.00042(19)
C2 0.015(3) 0.020(3) 0.018(3) -0.007(2) -0.008(2) 0.001(2)
C3 0.016(3) 0.018(3) 0.018(3) -0.007(2) -0.007(2) 0.004(2)
C4 0.014(3) 0.024(3) 0.021(3) -0.006(3) -0.011(2) 0.003(2)
C5 0.025(3) 0.014(3) 0.025(4) -0.003(3) -0.009(3) -0.009(2)
C6 0.013(3) 0.017(3) 0.021(3) -0.009(2) -0.009(2) 0.002(2)
C7 0.014(3) 0.019(3) 0.019(3) -0.002(2) -0.008(2) 0.001(2)
C8 0.019(3) 0.018(3) 0.021(3) -0.008(2) -0.008(2) 0.002(2)
C9 0.022(3) 0.016(3) 0.031(4) -0.003(3) -0.016(3) 0.002(2)
C10 0.022(3) 0.025(3) 0.031(4) -0.006(3) -0.017(3) 0.003(3)
C11 0.013(3) 0.020(3) 0.023(3) -0.002(3) -0.008(2) -0.002(2)
C12 0.017(3) 0.033(3) 0.015(3) -0.011(3) -0.004(2) 0.000(3)
C13 0.012(3) 0.022(3) 0.031(4) -0.010(3) -0.008(3) -0.001(2)
C14 0.019(3) 0.031(3) 0.029(4) -0.016(3) -0.013(3) 0.003(3)
C15 0.024(3) 0.022(3) 0.037(4) -0.016(3) -0.010(3) -0.008(3)
C16 0.020(3) 0.020(3) 0.027(3) -0.012(3) -0.007(3) 0.003(2)
C17 0.018(3) 0.014(3) 0.032(4) -0.011(3) -0.008(3) 0.000(2)
C18 0.022(3) 0.016(3) 0.023(3) -0.007(3) -0.005(2) 0.000(2)
C19 0.023(3) 0.013(3) 0.032(4) 0.002(3) -0.010(3) -0.002(2)
C20 0.028(3) 0.020(3) 0.029(4) 0.000(3) -0.014(3) -0.005(3)
C21 0.015(3) 0.016(3) 0.027(3) -0.011(3) -0.007(2) 0.004(2)
N22 0.011(2) 0.015(2) 0.017(3) -0.002(2) -0.0044(19) -0.0028(18)
N23 0.009(2) 0.013(2) 0.025(3) -0.002(2) -0.006(2) 0.0013(18)
N24 0.016(2) 0.021(2) 0.025(3) -0.008(2) -0.010(2) 0.000(2)
N25 0.016(2) 0.010(2) 0.024(3) -0.005(2) -0.007(2) -0.0002(18)
C26 0.010(2) 0.017(3) 0.019(3) -0.004(2) -0.010(2) 0.000(2)
C27 0.019(3) 0.024(3) 0.025(3) -0.010(3) -0.011(3) 0.005(2)
C28 0.023(3) 0.028(3) 0.023(3) -0.011(3) -0.010(3) 0.002(3)
C29 0.020(3) 0.026(3) 0.023(3) -0.007(3) -0.011(3) 0.004(2)
C30 0.023(3) 0.039(4) 0.020(3) -0.012(3) -0.010(3) 0.013(3)
C31 0.031(3) 0.018(3) 0.019(3) -0.007(3) -0.014(3) 0.005(3)
I32 0.0411(3) 0.0698(4) 0.0403(3) -0.0276(3) -0.0322(2) 0.0293(3)
C33 0.017(3) 0.022(3) 0.025(3) -0.009(2) -0.009(3) 0.001(2)
C34 0.031(3) 0.017(3) 0.037(4) -0.006(3) -0.018(3) -0.004(3)
C35 0.042(4) 0.021(3) 0.049(4) -0.011(3) -0.024(4) -0.005(3)
C36 0.042(4) 0.017(3) 0.052(5) 0.001(3) -0.019(4) -0.011(3)
C37 0.030(4) 0.022(3) 0.047(4) 0.002(3) -0.018(3) -0.006(3)
C38 0.032(4) 0.024(3) 0.032(4) -0.003(3) -0.016(3) -0.004(3)
I39 0.0784(4) 0.0178(3) 0.0796(5) 0.0018(3) -0.0389(4) -0.0139(3)
C40 0.020(3) 0.023(3) 0.026(3) -0.006(3) -0.013(3) 0.000(2)
C41 0.019(3) 0.059(5) 0.027(4) -0.008(3) -0.012(3) -0.001(3)
C42 0.027(3) 0.070(6) 0.017(3) -0.003(4) -0.004(3) -0.011(4)
C43 0.026(3) 0.042(4) 0.031(4) -0.015(3) -0.020(3) 0.000(3)
C44 0.020(3) 0.044(4) 0.030(4) -0.008(3) -0.015(3) -0.006(3)
C45 0.020(3) 0.042(4) 0.024(4) -0.006(3) -0.009(3) 0.005(3)
I46 0.0318(2) 0.0583(3) 0.0259(3) -0.0118(2) -0.0195(2) -0.0024(2)
C47 0.028(3) 0.016(3) 0.044(4) -0.012(3) -0.017(3) -0.002(2)
C48 0.039(4) 0.014(3) 0.096(8) -0.018(4) 0.015(5) -0.002(3)
C49 0.044(5) 0.017(4) 0.108(9) -0.008(5) 0.006(5) 0.002(3)
C50 0.028(3) 0.013(3) 0.057(5) -0.006(3) -0.013(3) -0.004(3)
C51 0.080(8) 0.031(5) 0.15(2) -0.040(9) 0.048(11) -0.025(5)
C52 0.077(7) 0.035(5) 0.163(16) -0.042(8) 0.049(9) -0.031(5)
I53 0.0546(3) 0.0161(2) 0.0782(4) -0.0083(3) -0.0255(3) -0.0055(2)
O54 0.020(2) 0.016(2) 0.023(2) -0.0056(18) -0.0100(18) 0.0019(16)
O55 0.0158(19) 0.023(2) 0.025(2) -0.0090(19) -0.0050(18) 0.0007(16)
O56 0.020(2) 0.055(3) 0.029(3) -0.018(2) -0.014(2) 0.007(2)
C57 0.019(3) 0.025(3) 0.018(3) -0.004(3) -0.007(2) 0.000(2)
C58 0.021(3) 0.021(3) 0.021(3) -0.002(3) -0.011(3) 0.001(2)
C59 0.026(3) 0.037(4) 0.025(4) -0.011(3) -0.015(3) -0.003(3)
N60 0.044(4) 0.044(4) 0.030(4) -0.017(3) -0.015(3) -0.009(3)
C61 0.052(4) 0.024(4) 0.036(4) -0.014(3) -0.019(4) -0.009(3)
N62 0.056(4) 0.019(3) 0.039(4) -0.011(3) -0.015(3) 0.006(3)
C63 0.041(4) 0.018(3) 0.030(4) -0.006(3) -0.020(3) 0.006(3)
Mo64 0.0158(2) 0.0142(3) 0.0202(3) -0.0060(2) -0.0105(2) 0.00252(19)
C65 0.014(3) 0.021(3) 0.021(3) -0.006(3) -0.007(2) 0.001(2)
C66 0.015(3) 0.016(3) 0.023(3) -0.005(2) -0.009(2) 0.000(2)
C67 0.035(4) 0.021(3) 0.038(4) -0.012(3) -0.022(3) 0.002(3)
C68 0.034(4) 0.022(3) 0.046(5) -0.016(3) -0.023(3) 0.004(3)
C69 0.020(3) 0.020(3) 0.039(4) -0.010(3) -0.019(3) 0.003(2)
C70 0.023(3) 0.019(3) 0.034(4) -0.011(3) -0.018(3) 0.003(2)
C71 0.024(3) 0.013(3) 0.029(4) -0.008(3) -0.010(3) 0.004(2)
C72 0.024(3) 0.019(3) 0.035(4) -0.007(3) -0.014(3) 0.000(3)
C73 0.022(3) 0.020(3) 0.026(4) -0.005(3) -0.013(3) 0.004(2)
C74 0.022(3) 0.018(3) 0.016(3) -0.001(2) -0.008(2) -0.002(2)
C75 0.019(3) 0.022(3) 0.014(3) -0.006(2) -0.008(2) 0.003(2)
C76 0.017(3) 0.020(3) 0.014(3) -0.002(2) -0.003(2) -0.006(2)
C77 0.020(3) 0.025(3) 0.019(3) -0.009(3) -0.011(3) 0.004(2)
C78 0.024(3) 0.020(3) 0.021(3) -0.009(3) -0.013(3) 0.004(2)
C79 0.015(3) 0.019(3) 0.020(3) -0.008(2) -0.005(2) 0.003(2)
C80 0.022(3) 0.015(3) 0.020(3) -0.006(2) -0.011(2) 0.005(2)
C81 0.017(3) 0.016(3) 0.019(3) -0.005(2) -0.011(2) 0.004(2)
C82 0.012(3) 0.022(3) 0.028(4) -0.005(3) -0.009(2) 0.005(2)
C83 0.011(3) 0.023(3) 0.015(3) -0.003(2) -0.007(2) 0.001(2)
C84 0.014(3) 0.020(3) 0.012(3) -0.004(2) -0.003(2) -0.002(2)
N85 0.020(2) 0.016(2) 0.024(3) -0.004(2) -0.011(2) 0.0011(19)
N86 0.019(2) 0.015(2) 0.024(3) -0.006(2) -0.011(2) 0.004(2)
N87 0.018(2) 0.015(2) 0.019(3) -0.003(2) -0.009(2) 0.0029(19)
N88 0.013(2) 0.013(2) 0.021(3) -0.005(2) -0.009(2) -0.0008(18)
C89 0.022(3) 0.018(3) 0.022(3) -0.006(3) -0.010(3) -0.001(2)
C90 0.021(3) 0.018(3) 0.021(3) -0.007(2) -0.011(3) 0.002(2)
C91 0.015(3) 0.024(3) 0.022(3) -0.008(3) -0.010(2) 0.005(2)
C92 0.021(3) 0.015(3) 0.026(3) -0.012(2) -0.015(3) 0.002(2)
C93 0.018(3) 0.019(3) 0.027(3) -0.008(3) -0.011(3) -0.002(2)
C94 0.024(3) 0.019(3) 0.016(3) -0.005(2) -0.010(2) 0.000(2)
I95 0.0267(2) 0.0334(3) 0.0315(3) -0.0057(2) -0.0201(2) -0.00413(18)
C96 0.030(3) 0.017(3) 0.041(4) -0.009(3) -0.027(3) 0.007(2)
C97 0.037(4) 0.025(3) 0.063(6) -0.015(4) -0.025(4) 0.002(3)
C98 0.056(4) 0.017(3) 0.061(6) -0.005(4) -0.028(4) -0.001(3)
C99 0.063(5) 0.014(3) 0.045(5) -0.008(3) -0.036(4) 0.013(3)
C100 0.044(4) 0.030(4) 0.051(5) -0.018(4) -0.022(4) 0.020(3)
C101 0.027(3) 0.023(3) 0.046(5) -0.013(3) -0.016(3) 0.006(3)
I102 0.1028(5) 0.0203(3) 0.0729(4) -0.0229(3) -0.0466(4) 0.0213(3)
C103 0.026(3) 0.011(3) 0.021(3) 0.000(2) -0.014(3) 0.000(2)
C104 0.026(3) 0.025(3) 0.016(3) -0.006(3) -0.010(3) -0.001(3)
C105 0.019(3) 0.029(3) 0.022(3) -0.008(3) -0.008(2) 0.005(3)
C106 0.027(3) 0.023(3) 0.022(3) -0.008(3) -0.014(3) 0.005(3)
C107 0.023(3) 0.026(3) 0.017(3) -0.003(3) -0.008(3) 0.004(3)
C108 0.019(3) 0.022(3) 0.026(3) -0.008(3) -0.010(3) 0.001(2)
I109 0.0286(2) 0.0573(3) 0.0313(3) -0.0208(2) -0.0201(2) 0.0078(2)
C110 0.018(3) 0.019(3) 0.034(4) -0.007(3) -0.018(3) 0.003(2)
C111 0.038(4) 0.022(3) 0.034(4) -0.006(3) -0.017(3) 0.005(3)
C112 0.056(5) 0.021(4) 0.059(5) -0.005(3) -0.030(4) 0.009(3)
C113 0.038(4) 0.018(3) 0.068(5) -0.023(3) -0.034(4) 0.011(3)
C114 0.029(4) 0.036(4) 0.051(4) -0.027(3) -0.026(3) 0.011(3)
C115 0.034(4) 0.019(3) 0.034(4) -0.013(3) -0.016(3) 0.000(3)
I116 0.0562(3) 0.0252(3) 0.1152(6) -0.0322(3) -0.0535(4) 0.0179(2)
O117 0.0171(19) 0.018(2) 0.025(2) -0.0086(18) -0.0093(17) 0.0029(16)
O118 0.023(2) 0.021(2) 0.029(3) -0.0041(19) -0.0068(19) -0.0001(18)
O119 0.067(6) 0.080(11) 0.051(9) -0.024(9) -0.001(6) -0.015(7)
C120 0.054(6) 0.044(5) 0.085(8) -0.010(5) 0.022(5) 0.000(4)

loop_
_atom_type_symbol
_atom_type_description
_atom_type_scat_dispersion_real
_atom_type_scat_dispersion_imag
_atom_type_scat_source
C C 0.0033 0.0016 'International Tables Vol C Tables 4.2.6.8 and 6.1.1.4'
N N 0.0061 0.0033 'International Tables Vol C Tables 4.2.6.8 and 6.1.1.4'
O O 0.0106 0.0060 'International Tables Vol C Tables 4.2.6.8 and 6.1.1.4'
Mo Mo -1.6832 0.6857 'International Tables Vol C Tables 4.2.6.8 and 6.1.1.4'
I I -0.4742 1.8119 'International Tables Vol C Tables 4.2.6.8 and 6.1.1.4'
H H 0.0000 0.0000 'International Tables Vol C Tables 4.2.6.8 and 6.1.1.4'

loop_
_geom_angle_atom_site_label_1
_geom_angle_atom_site_label_2
_geom_angle_atom_site_label_3
_geom_angle
O54 Mo1 N25 95.2(2)
O54 Mo1 N23 99.45(19)
N25 Mo1 N23 165.33(19)
O54 Mo1 N24 95.8(2)
N25 Mo1 N24 89.1(2)
N23 Mo1 N24 89.3(2)
O54 Mo1 N22 96.5(2)
N25 Mo1 N22 89.41(19)
N23 Mo1 N22 89.01(19)
N24 Mo1 N22 167.68(19)
O54 Mo1 O55 176.27(19)
N25 Mo1 O55 81.46(18)
N23 Mo1 O55 83.87(18)
N24 Mo1 O55 82.50(18)
N22 Mo1 O55 85.19(18)
C3 C2 C21 126.2(6)
C3 C2 C26 117.8(5)
C21 C2 C26 115.9(5)
C2 C3 N22 126.7(5)
C2 C3 C4 125.2(5)
N22 C3 C4 108.1(5)
C5 C4 C3 107.2(5)
C4 C5 C6 107.7(5)
N22 C6 C7 126.6(5)
N22 C6 C5 107.8(5)
C7 C6 C5 125.3(6)
C8 C7 C6 125.1(6)
C8 C7 C33 118.6(5)
C6 C7 C33 116.0(5)
N23 C8 C7 126.6(6)
N23 C8 C9 106.7(5)
C7 C8 C9 126.6(6)
C10 C9 C8 108.1(6)
C9 C10 C11 108.0(6)
N23 C11 C10 109.1(5)
N23 C11 C12 125.5(6)
C10 C11 C12 125.5(6)
C13 C12 C11 126.1(6)
C13 C12 C40 117.0(6)
C11 C12 C40 116.9(6)
N24 C13 C12 125.3(6)
N24 C13 C14 108.9(6)
C12 C13 C14 125.8(6)
C15 C14 C13 106.9(6)
C14 C15 C16 109.0(6)
N24 C16 C17 125.5(6)
N24 C16 C15 107.7(6)
C17 C16 C15 126.7(6)
C18 C17 C16 126.5(6)
C18 C17 C47 116.5(6)
C16 C17 C47 116.7(6)
N25 C18 C17 125.0(6)
N25 C18 C19 108.0(5)
C17 C18 C19 126.8(6)
C20 C19 C18 108.6(6)
C19 C20 C21 107.1(6)
N25 C21 C2 125.9(6)
N25 C21 C20 108.4(5)
C2 C21 C20 125.6(6)
C6 N22 C3 109.2(5)
C6 N22 Mo1 125.3(4)
C3 N22 Mo1 125.1(4)
C11 N23 C8 108.1(5)
C11 N23 Mo1 125.9(4)
C8 N23 Mo1 124.3(4)
C13 N24 C16 107.5(5)
C13 N24 Mo1 126.5(4)
C16 N24 Mo1 125.9(4)
C21 N25 C18 107.9(5)
C21 N25 Mo1 126.1(4)
C18 N25 Mo1 125.8(4)
C27 C26 C31 120.4(5)
C27 C26 C2 120.9(5)
C31 C26 C2 118.7(5)
C26 C27 C28 119.1(5)
C29 C28 C27 119.2(6)
C30 C29 C28 121.8(6)
C30 C29 I32 120.3(5)
C28 C29 I32 117.9(5)
C29 C30 C31 119.4(6)
C30 C31 C26 120.0(6)
C34 C33 C38 118.2(6)
C34 C33 C7 121.6(6)
C38 C33 C7 120.2(6)
C33 C34 C35 121.1(7)
C36 C35 C34 118.7(7)
C37 C36 C35 122.1(7)
C37 C36 I39 118.5(6)
C35 C36 I39 119.3(6)
C36 C37 C38 118.8(7)
C37 C38 C33 121.1(7)
C45 C40 C41 119.2(6)
C45 C40 C12 118.9(6)
C41 C40 C12 121.9(6)
C42 C41 C40 121.2(6)
C43 C42 C41 118.9(7)
C42 C43 C44 121.1(6)
C42 C43 I46 121.2(6)
C44 C43 I46 117.6(5)
C45 C44 C43 119.7(6)
C44 C45 C40 119.8(7)
C52 C47 C48 116.3(7)
C52 C47 C17 122.9(7)
C48 C47 C17 120.6(6)
C47 C48 C49 123.3(7)
C50 C49 C48 118.1(9)
C51 C50 C49 121.7(7)
C51 C50 I53 117.8(6)
C49 C50 I53 120.5(6)
C50 C51 C52 118.7(9)
C47 C52 C51 122.5(10)
C57 O55 Mo1 140.2(4)
O56 C57 O55 126.0(6)
O56 C57 C58 120.8(6)
O55 C57 C58 113.1(5)
C59 C58 C63 114.8(6)
C59 C58 C57 123.4(6)
C63 C58 C57 121.7(6)
N60 C59 C58 121.8(7)
C61 N60 C59 116.6(6)
N60 C61 N62 127.2(7)
C63 N62 C61 115.8(6)
N62 C63 C58 123.8(7)
O117 Mo64 N88 96.61(19)
O117 Mo64 N87 97.9(2)
N88 Mo64 N87 88.20(19)
O117 Mo64 N86 96.0(2)
N88 Mo64 N86 167.42(19)
N87 Mo64 N86 90.18(19)
O117 Mo64 N85 97.5(2)
N88 Mo64 N85 90.16(19)
N87 Mo64 N85 164.5(2)
N86 Mo64 N85 88.1(2)
O117 Mo64 O118 177.11(18)
N88 Mo64 O118 85.97(18)
N87 Mo64 O118 83.41(19)
N86 Mo64 O118 81.45(19)
N85 Mo64 O118 81.12(19)
C66 C65 C84 124.0(6)
C66 C65 C89 117.8(5)
C84 C65 C89 118.1(5)
N85 C66 C65 127.8(6)
N85 C66 C67 108.1(5)
C65 C66 C67 124.1(6)
C68 C67 C66 107.1(6)
C67 C68 C69 107.9(6)
N85 C69 C70 124.4(6)
N85 C69 C68 108.5(5)
C70 C69 C68 127.0(6)
C71 C70 C69 127.1(6)
C71 C70 C96 117.5(5)
C69 C70 C96 115.3(6)
N86 C71 C70 124.8(6)
N86 C71 C72 108.8(6)
C70 C71 C72 126.2(6)
C73 C72 C71 109.0(6)
C72 C73 C74 106.2(6)
N86 C74 C75 125.1(5)
N86 C74 C73 109.1(5)
C75 C74 C73 125.7(6)
C76 C75 C74 126.4(6)
C76 C75 C103 117.1(5)
C74 C75 C103 116.5(5)
N87 C76 C75 126.4(6)
N87 C76 C77 108.3(5)
C75 C76 C77 125.3(6)
C78 C77 C76 107.2(6)
C77 C78 C79 109.2(6)
N87 C79 C80 124.6(6)
N87 C79 C78 107.6(5)
C80 C79 C78 127.8(6)
C79 C80 C81 126.3(5)
C79 C80 C110 116.6(5)
C81 C80 C110 117.0(5)
N88 C81 C80 125.0(5)
N88 C81 C82 109.6(5)
C80 C81 C82 125.0(5)
C83 C82 C81 107.1(5)
C82 C83 C84 106.6(5)
N88 C84 C65 127.7(5)
N88 C84 C83 109.1(5)
C65 C84 C83 123.2(5)
C66 N85 C69 108.2(5)
C66 N85 Mo64 124.9(4)
C69 N85 Mo64 126.9(4)
C71 N86 C74 106.8(5)
C71 N86 Mo64 127.2(4)
C74 N86 Mo64 125.9(4)
C76 N87 C79 107.8(5)
C76 N87 Mo64 124.9(4)
C79 N87 Mo64 125.6(4)
C81 N88 C84 107.4(5)
C81 N88 Mo64 127.3(4)
C84 N88 Mo64 125.2(4)
C90 C89 C94 118.6(6)
C90 C89 C65 121.9(6)
C94 C89 C65 119.4(6)
C91 C90 C89 122.3(6)
C92 C91 C90 117.5(6)
C93 C92 C91 121.8(6)
C93 C92 I95 119.6(4)
C91 C92 I95 118.6(5)
C94 C93 C92 120.0(6)
C93 C94 C89 119.7(6)
C97 C96 C101 117.5(6)
C97 C96 C70 121.7(6)
C101 C96 C70 120.8(6)
C98 C97 C96 122.4(8)
C97 C98 C99 118.9(8)
C98 C99 C100 121.4(6)
C98 C99 I102 120.2(6)
C100 C99 I102 118.4(6)
C101 C100 C99 117.9(7)
C100 C101 C96 122.0(7)
C108 C103 C104 119.3(6)
C108 C103 C75 121.2(5)
C104 C103 C75 119.4(6)
C103 C104 C105 120.9(6)
C106 C105 C104 118.7(6)
C107 C106 C105 120.7(6)
C107 C106 I109 120.5(5)
C105 C106 I109 118.8(5)
C106 C107 C108 119.1(6)
C103 C108 C107 121.2(6)
C111 C110 C115 119.3(6)
C111 C110 C80 119.7(6)
C115 C110 C80 120.9(6)
C110 C111 C112 119.7(7)
C113 C112 C111 119.2(7)
C114 C113 C112 121.3(6)
C114 C113 I116 119.4(6)
C112 C113 I116 119.3(6)
C113 C114 C115 120.4(7)
C114 C115 C110 120.0(7)
C120 O118 Mo64 137.5(6)
O119 C120 O118 128.2(13)
O119 C120 C121 112.6(12)
O118 C120 C121 119.2(13)
C122 C121 C126 120.0
C122 C121 C120 115.3(12)
C126 C121 C120 124.7(12)
N123 C122 C121 120.0
C122 N123 C124 120.0
N125 C124 N123 120.0
C124 N125 C126 120.0
N125 C126 C121 120.0

loop_
_geom_bond_atom_site_label_1
_geom_bond_atom_site_label_2
_geom_bond_distance
Mo1 O54 1.672(4)
Mo1 N25 2.081(5)
Mo1 N23 2.082(5)
Mo1 N24 2.092(5)
Mo1 N22 2.094(5)
Mo1 O55 2.114(4)
C2 C3 1.383(9)
C2 C21 1.396(9)
C2 C26 1.502(8)
C3 N22 1.385(7)
C3 C4 1.432(9)
C4 C5 1.383(9)
C5 C6 1.442(8)
C6 N22 1.368(8)
C6 C7 1.403(8)
C7 C8 1.387(9)
C7 C33 1.483(9)
C8 N23 1.383(8)
C8 C9 1.451(9)
C9 C10 1.338(9)
C10 C11 1.413(9)
C11 N23 1.368(8)
C11 C12 1.426(9)
C12 C13 1.399(9)
C12 C40 1.514(9)
C13 N24 1.379(8)
C13 C14 1.436(9)
C14 C15 1.347(10)
C15 C16 1.428(9)
C16 N24 1.388(8)
C16 C17 1.402(9)
C17 C18 1.402(9)
C17 C47 1.486(9)
C18 N25 1.393(8)
C18 C19 1.431(9)
C19 C20 1.355(9)
C20 C21 1.453(9)
C21 N25 1.375(8)
C26 C27 1.388(9)
C26 C31 1.399(8)
C27 C28 1.408(9)
C28 C29 1.385(9)
C29 C30 1.372(9)
C29 I32 2.107(6)
C30 C31 1.385(9)
C33 C34 1.388(9)
C33 C38 1.409(10)
C34 C35 1.400(9)
C35 C36 1.383(11)
C36 C37 1.368(12)
C36 I39 2.095(7)
C37 C38 1.395(10)
C40 C45 1.382(9)
C40 C41 1.385(10)
C41 C42 1.370(10)
C42 C43 1.367(10)
C43 C44 1.380(10)
C43 I46 2.121(7)
C44 C45 1.375(10)
C47 C52 1.322(12)
C47 C48 1.370(10)
C48 C49 1.405(11)
C49 C50 1.363(11)
C50 C51 1.324(13)
C50 I53 2.095(7)
C51 C52 1.429(13)
O55 C57 1.306(7)
O56 C57 1.212(8)
C57 C58 1.483(9)
C58 C59 1.401(9)
C58 C63 1.401(9)
C59 N60 1.355(9)
N60 C61 1.309(10)
C61 N62 1.337(10)
N62 C63 1.319(9)
Mo64 O117 1.697(4)
Mo64 N88 2.081(5)
Mo64 N87 2.087(5)
Mo64 N86 2.091(5)
Mo64 N85 2.098(5)
Mo64 O118 2.115(5)
C65 C66 1.405(8)
C65 C84 1.415(9)
C65 C89 1.483(8)
C66 N85 1.373(8)
C66 C67 1.444(9)
C67 C68 1.363(10)
C68 C69 1.423(10)
C69 N85 1.375(8)
C69 C70 1.411(9)
C70 C71 1.400(9)
C70 C96 1.502(9)
C71 N86 1.377(8)
C71 C72 1.412(9)
C72 C73 1.352(9)
C73 C74 1.437(8)
C74 N86 1.381(8)
C74 C75 1.425(9)
C75 C76 1.400(8)
C75 C103 1.496(8)
C76 N87 1.377(8)
C76 C77 1.436(9)
C77 C78 1.351(8)
C78 C79 1.414(9)
C79 N87 1.395(8)
C79 C80 1.403(8)
C80 C81 1.415(9)
C80 C110 1.512(8)
C81 N88 1.365(7)
C81 C82 1.432(8)
C82 C83 1.373(9)
C83 C84 1.442(8)
C84 N88 1.375(8)
C89 C90 1.388(9)
C89 C94 1.397(9)
C90 C91 1.381(9)
C91 C92 1.381(9)
C92 C93 1.379(9)
C92 I95 2.109(6)
C93 C94 1.378(9)
C96 C97 1.376(10)
C96 C101 1.396(9)
C97 C98 1.373(11)
C98 C99 1.378(12)
C99 C100 1.391(12)
C99 I102 2.109(7)
C100 C101 1.384(10)
C103 C108 1.368(9)
C103 C104 1.390(9)
C104 C105 1.395(9)
C105 C106 1.395(9)
C106 C107 1.387(9)
C106 I109 2.089(6)
C107 C108 1.396(9)
C110 C111 1.395(10)
C110 C115 1.413(10)
C111 C112 1.412(10)
C112 C113 1.385(12)
C113 C114 1.368(12)
C113 I116 2.101(6)
C114 C115 1.381(9)
O118 C120 1.278(12)
O119 C120 1.233(16)
C120 C121 1.400(17)
C121 C122 1.3900
C121 C126 1.3900
C122 N123 1.3900
N123 C124 1.3900
C124 N125 1.3900
N125 C126 1.3900

loop_
_platon_squeeze_void_nr
_platon_squeeze_void_average_x
_platon_squeeze_void_average_y
_platon_squeeze_void_average_z
_platon_squeeze_void_volume
_platon_squeeze_void_count_electrons
_platon_squeeze_void_content
1 -0.012 0.000 0.000 922 333 ' '
2 0.000 0.000 0.500 371 84 ' '
